data_2203285
loop_
_publ_author_name
'Hong-Ping Xiao'
'Mao-Lin Hu'
'Xin-Hua Li'

_publ_section_title
;
 \m-Terephthalato-bis[chloro(1,10-phenanthroline)cobalt(II)]
;
_journal_issue 3
_journal_name_full 'Acta Crystallographica Section E'
_journal_page_first m336
_journal_page_last m337
_journal_paper_doi 10.1107/S1600536804003824
_journal_volume 60
_journal_year 2004
_chemical_formula_iupac '[Co2 Cl2 (C8 H4 O4) (C12 H8 N2)2]'
_chemical_formula_moiety 'C32 H20 Cl2 Co2 N4 O4'
_chemical_formula_sum 'C32 H20 Cl2 Co2 N4 O4'
_chemical_formula_weight 713.28
_chemical_name_systematic
;
m-Terephthalato-bis[chloro(1,10-phenanthroline)cobalt(II)]
;
_space_group_IT_number 14
_symmetry_cell_setting monoclinic
_symmetry_space_group_name_Hall '-P 2yn'
_symmetry_space_group_name_H-M 'P 1 21/n 1'
_atom_sites_solution_hydrogens geom
_atom_sites_solution_primary direct
_atom_sites_solution_secondary difmap
_audit_creation_method SHELXL-97
_cell_angle_alpha 90.00
_cell_angle_beta 96.295(2)
_cell_angle_gamma 90.00
_cell_formula_units_Z 2
_cell_length_a 7.5020(4)
_cell_length_b 14.6261(7)
_cell_length_c 12.4567(6)
_cell_measurement_reflns_used 648
_cell_measurement_temperature 293(2)
_cell_measurement_theta_max 21.98
_cell_measurement_theta_min 2.37
_cell_volume 1358.57(12)
_computing_cell_refinement SMART
_computing_data_collection 'SMART (Bruker, 2000)'
_computing_data_reduction 'SAINT (Bruker, 2000)'
_computing_molecular_graphics SHELXTL
_computing_publication_material SHELXTL
_computing_structure_refinement SHELXTL
_computing_structure_solution 'SHELXTL (Bruker, 2000)'
_diffrn_ambient_temperature 293(2)
_diffrn_measured_fraction_theta_full 0.999
_diffrn_measured_fraction_theta_max 0.999
_diffrn_measurement_device_type 'Bruker SMART CCD area-detector'
_diffrn_measurement_method '\f and \w'
_diffrn_radiation_monochromator graphite
_diffrn_radiation_source 'fine-focus sealed tube'
_diffrn_radiation_type MoK\a
_diffrn_radiation_wavelength 0.71073
_diffrn_reflns_av_R_equivalents 0.0281
_diffrn_reflns_av_sigmaI/netI 0.0333
_diffrn_reflns_limit_h_max 8
_diffrn_reflns_limit_h_min -7
_diffrn_reflns_limit_k_max 17
_diffrn_reflns_limit_k_min -17
_diffrn_reflns_limit_l_max 12
_diffrn_reflns_limit_l_min -14
_diffrn_reflns_number 7049
_diffrn_reflns_theta_full 25.05
_diffrn_reflns_theta_max 25.05
_diffrn_reflns_theta_min 2.16
_exptl_absorpt_coefficient_mu 1.467
_exptl_absorpt_correction_T_max 0.8793
_exptl_absorpt_correction_T_min 0.7290
_exptl_absorpt_correction_type multi-scan
_exptl_absorpt_process_details '(SADABS; Bruker, 2000)'
_exptl_crystal_colour violet
_exptl_crystal_density_diffrn 1.744
_exptl_crystal_density_method 'not measured'
_exptl_crystal_description prism
_exptl_crystal_F_000 720
_exptl_crystal_size_max 0.23
_exptl_crystal_size_mid 0.21
_exptl_crystal_size_min 0.09
_refine_diff_density_max 0.725
_refine_diff_density_min -0.804
_refine_ls_extinction_coef 0.00
_refine_ls_extinction_expression Fc^*^=kFc[1+0.001xFc^2^\l^3^/sin(2\q)]^-1/4^
_refine_ls_extinction_method SHELXL97
_refine_ls_goodness_of_fit_ref 1.374
_refine_ls_hydrogen_treatment mixed
_refine_ls_matrix_type full
_refine_ls_number_parameters 200
_refine_ls_number_reflns 2396
_refine_ls_number_restraints 0
_refine_ls_restrained_S_all 1.374
_refine_ls_R_factor_all 0.0901
_refine_ls_R_factor_gt 0.0887
_refine_ls_shift/su_max 0.000
_refine_ls_shift/su_mean 0.000
_refine_ls_structure_factor_coef Fsqd
_refine_ls_weighting_details 'calc w = 1/[\s^2^(Fo^2^)+(0.0248P)^2^+8.0871P] where P = (Fo^2^+2Fc^2^)/3'
_refine_ls_weighting_scheme calc
_refine_ls_wR_factor_gt 0.1666
_refine_ls_wR_factor_ref 0.1673
_reflns_number_gt 2362
_reflns_number_total 2396
_reflns_threshold_expression I>2\s(I)
_cod_data_source_file cv6273.cif
_cod_data_source_block I
_cod_original_sg_symbol_H-M 'P 21/n'
_cod_database_code 2203285
_cod_database_fobs_code 2203285

loop_
_symmetry_equiv_pos_as_xyz
'x, y, z'
'-x+1/2, y+1/2, -z+1/2'
'-x, -y, -z'
'x-1/2, -y-1/2, z-1/2'

loop_
_atom_site_label
_atom_site_fract_x
_atom_site_fract_y
_atom_site_fract_z
_atom_site_U_iso_or_equiv
_atom_site_adp_type
_atom_site_calc_flag
_atom_site_refinement_flags
_atom_site_occupancy
_atom_site_type_symbol
Co1 0.20205(12) 0.35609(6) 1.07348(8) 0.0294(3) Uani d . 1 Co
Cl1 0.2681(3) 0.31221(14) 1.24275(19) 0.0594(6) Uani d . 1 Cl
O1 0.0803(9) 0.2441(4) 1.0325(5) 0.0631(17) Uani d . 1 O
O2 0.3390(9) 0.1812(4) 0.9983(5) 0.0647(18) Uani d . 1 O
N1 0.1379(8) 0.4097(4) 0.9246(5) 0.0375(14) Uani d . 1 N
N2 0.3067(8) 0.4829(4) 1.1012(5) 0.0339(13) Uani d . 1 N
C1 0.0559(10) 0.3697(6) 0.8387(7) 0.048(2) Uani d . 1 C
H1 0.0190 0.3093 0.8438 0.058 Uiso calc R 1 H
C2 0.0220(12) 0.4151(7) 0.7397(7) 0.058(2) Uani d . 1 C
H2 -0.0370 0.3852 0.6802 0.069 Uiso calc R 1 H
C3 0.0768(11) 0.5046(7) 0.7312(7) 0.055(2) Uani d . 1 C
H3 0.0533 0.5357 0.6660 0.066 Uiso calc R 1 H
C4 0.1676(10) 0.5484(5) 0.8207(6) 0.0428(18) Uani d . 1 C
C5 0.2338(11) 0.6398(6) 0.8214(7) 0.053(2) Uani d . 1 C
H5 0.2171 0.6741 0.7583 0.063 Uiso calc R 1 H
C6 0.3199(10) 0.6777(5) 0.9108(7) 0.047(2) Uani d . 1 C
H6 0.3621 0.7374 0.9084 0.056 Uiso calc R 1 H
C7 0.3476(9) 0.6270(4) 1.0105(6) 0.0350(16) Uani d . 1 C
C8 0.4335(10) 0.6617(5) 1.1072(7) 0.0419(19) Uani d . 1 C
H8 0.4768 0.7213 1.1104 0.050 Uiso calc R 1 H
C9 0.4534(11) 0.6077(5) 1.1966(6) 0.0450(19) Uani d . 1 C
H9 0.5096 0.6304 1.2614 0.054 Uiso calc R 1 H
C10 0.3889(10) 0.5179(5) 1.1908(6) 0.0402(18) Uani d . 1 C
H10 0.4047 0.4815 1.2524 0.048 Uiso calc R 1 H
C11 0.1938(9) 0.4975(5) 0.9166(6) 0.0347(16) Uani d . 1 C
C12 0.2844(8) 0.5369(4) 1.0119(6) 0.0291(15) Uani d . 1 C
C13 0.1806(12) 0.1762(5) 1.0101(6) 0.045(2) Uani d . 1 C
C14 0.0842(10) 0.0853(5) 1.0040(6) 0.0363(17) Uani d . 1 C
C15 0.1832(10) 0.0054(5) 1.0026(6) 0.0414(18) Uani d . 1 C
H15 0.3072 0.0089 1.0043 0.050 Uiso calc R 1 H
C16 0.1011(10) -0.0793(5) 0.9988(6) 0.0412(18) Uani d . 1 C
H16 0.1698 -0.1322 0.9981 0.049 Uiso calc R 1 H

loop_
_atom_site_aniso_label
_atom_site_aniso_U_11
_atom_site_aniso_U_22
_atom_site_aniso_U_33
_atom_site_aniso_U_12
_atom_site_aniso_U_13
_atom_site_aniso_U_23
Co1 0.0347(5) 0.0138(4) 0.0401(6) -0.0063(4) 0.0060(4) -0.0007(4)
Cl1 0.0793(16) 0.0392(11) 0.0592(14) -0.0062(10) 0.0059(11) 0.0177(10)
O1 0.076(4) 0.025(3) 0.085(5) -0.014(3) -0.004(4) -0.003(3)
O2 0.063(4) 0.055(4) 0.077(5) -0.032(3) 0.013(3) 0.001(3)
N1 0.040(3) 0.029(3) 0.044(4) -0.003(3) 0.003(3) -0.008(3)
N2 0.034(3) 0.026(3) 0.041(4) -0.002(2) 0.004(3) 0.000(3)
C1 0.048(5) 0.040(4) 0.055(5) -0.001(4) -0.002(4) -0.013(4)
C2 0.050(5) 0.071(6) 0.051(6) 0.005(5) -0.001(4) -0.024(5)
C3 0.049(5) 0.072(6) 0.044(5) 0.009(5) 0.004(4) 0.001(5)
C4 0.041(4) 0.047(5) 0.042(5) 0.010(4) 0.012(4) 0.004(4)
C5 0.054(5) 0.045(5) 0.061(6) 0.005(4) 0.013(4) 0.019(4)
C6 0.044(5) 0.031(4) 0.067(6) -0.004(3) 0.014(4) 0.008(4)
C7 0.033(4) 0.022(3) 0.051(5) -0.001(3) 0.010(3) 0.001(3)
C8 0.042(4) 0.025(4) 0.062(5) -0.006(3) 0.020(4) -0.006(4)
C9 0.055(5) 0.037(4) 0.043(5) -0.010(4) 0.005(4) -0.012(4)
C10 0.042(4) 0.038(4) 0.041(4) -0.004(3) 0.006(3) -0.003(3)
C11 0.028(4) 0.031(4) 0.047(4) 0.000(3) 0.013(3) -0.005(3)
C12 0.021(3) 0.028(3) 0.039(4) 0.000(3) 0.008(3) -0.003(3)
C13 0.066(6) 0.029(4) 0.038(4) -0.013(4) -0.006(4) 0.003(3)
C14 0.055(5) 0.023(3) 0.030(4) -0.012(3) 0.003(3) 0.004(3)
C15 0.040(4) 0.038(4) 0.046(5) -0.007(3) 0.005(4) -0.008(3)
C16 0.051(5) 0.026(4) 0.047(5) -0.006(3) 0.007(4) -0.003(3)

loop_
_atom_type_symbol
_atom_type_description
_atom_type_scat_dispersion_real
_atom_type_scat_dispersion_imag
_atom_type_scat_source
C C 0.0033 0.0016 'International Tables Vol C Tables 4.2.6.8 and 6.1.1.4'
H H 0.0000 0.0000 'International Tables Vol C Tables 4.2.6.8 and 6.1.1.4'
N N 0.0061 0.0033 'International Tables Vol C Tables 4.2.6.8 and 6.1.1.4'
O O 0.0106 0.0060 'International Tables Vol C Tables 4.2.6.8 and 6.1.1.4'
Co Co 0.3494 0.9721 'International Tables Vol C Tables 4.2.6.8 and 6.1.1.4'
Cl Cl 0.1484 0.1585 'International Tables Vol C Tables 4.2.6.8 and 6.1.1.4'

loop_
_geom_angle_atom_site_label_1
_geom_angle_atom_site_label_2
_geom_angle_atom_site_label_3
_geom_angle_site_symmetry_1
_geom_angle_site_symmetry_3
_geom_angle
_geom_angle_publ_flag
O1 Co1 N1 . . 91.6(3) yes
O1 Co1 N2 . . 172.1(3) yes
N1 Co1 N2 . . 81.4(2) yes
O1 Co1 Cl1 . . 93.2(2) yes
N1 Co1 Cl1 . . 173.97(18) yes
N2 Co1 Cl1 . . 93.50(18) yes
C13 O1 Co1 . . 116.2(5) yes
C1 N1 C11 . . 118.9(7) ?
C1 N1 Co1 . . 128.2(5) ?
C11 N1 Co1 . . 112.9(5) ?
C10 N2 C12 . . 118.2(6) ?
C10 N2 Co1 . . 129.4(5) ?
C12 N2 Co1 . . 112.4(4) ?
N1 C1 C2 . . 122.1(8) ?
N1 C1 H1 . . 119.0 ?
C2 C1 H1 . . 119.0 ?
C3 C2 C1 . . 119.4(8) ?
C3 C2 H2 . . 120.3 ?
C1 C2 H2 . . 120.3 ?
C2 C3 C4 . . 119.7(8) ?
C2 C3 H3 . . 120.1 ?
C4 C3 H3 . . 120.1 ?
C3 C4 C11 . . 116.6(8) ?
C3 C4 C5 . . 125.0(8) ?
C11 C4 C5 . . 118.4(7) ?
C6 C5 C4 . . 121.8(8) ?
C6 C5 H5 . . 119.1 ?
C4 C5 H5 . . 119.1 ?
C5 C6 C7 . . 120.8(7) ?
C5 C6 H6 . . 119.6 ?
C7 C6 H6 . . 119.6 ?
C8 C7 C12 . . 117.0(7) ?
C8 C7 C6 . . 124.4(7) ?
C12 C7 C6 . . 118.6(7) ?
C9 C8 C7 . . 119.6(7) ?
C9 C8 H8 . . 120.2 ?
C7 C8 H8 . . 120.2 ?
C8 C9 C10 . . 119.8(7) ?
C8 C9 H9 . . 120.1 ?
C10 C9 H9 . . 120.1 ?
N2 C10 C9 . . 122.3(7) ?
N2 C10 H10 . . 118.8 ?
C9 C10 H10 . . 118.8 ?
N1 C11 C4 . . 123.2(7) ?
N1 C11 C12 . . 116.4(7) ?
C4 C11 C12 . . 120.3(7) ?
N2 C12 C7 . . 123.1(6) ?
N2 C12 C11 . . 116.9(6) ?
C7 C12 C11 . . 120.1(7) ?
O2 C13 O1 . . 125.4(7) ?
O2 C13 C14 . . 121.0(8) ?
O1 C13 C14 . . 113.5(7) ?
C15 C14 C16 . 3_557 118.9(6) ?
C15 C14 C13 . . 119.2(7) ?
C16 C14 C13 3_557 . 121.9(7) ?
C16 C15 C14 . . 121.3(7) ?
C16 C15 H15 . . 119.4 ?
C14 C15 H15 . . 119.4 ?
C15 C16 C14 . 3_557 119.9(7) ?
C15 C16 H16 . . 120.1 ?
C14 C16 H16 3_557 . 120.1 ?

loop_
_geom_bond_atom_site_label_1
_geom_bond_atom_site_label_2
_geom_bond_site_symmetry_2
_geom_bond_distance
_geom_bond_publ_flag
Co1 O1 . 1.917(5) yes
Co1 N1 . 2.023(6) yes
Co1 N2 . 2.029(6) yes
Co1 Cl1 . 2.208(2) yes
O1 C13 . 1.295(10) ?
O2 C13 . 1.215(10) ?
N1 C1 . 1.311(9) ?
N1 C11 . 1.358(9) ?
N2 C10 . 1.318(9) ?
N2 C12 . 1.359(9) ?
C1 C2 . 1.398(12) ?
C1 H1 . 0.9300 ?
C2 C3 . 1.380(13) ?
C2 H2 . 0.9300 ?
C3 C4 . 1.397(12) ?
C3 H3 . 0.9300 ?
C4 C11 . 1.403(10) ?
C4 C5 . 1.426(11) ?
C5 C6 . 1.344(12) ?
C5 H5 . 0.9300 ?
C6 C7 . 1.441(11) ?
C6 H6 . 0.9300 ?
C7 C8 . 1.398(11) ?
C7 C12 . 1.401(9) ?
C8 C9 . 1.360(11) ?
C8 H8 . 0.9300 ?
C9 C10 . 1.399(10) ?
C9 H9 . 0.9300 ?
C10 H10 . 0.9300 ?
C11 C12 . 1.424(10) ?
C13 C14 . 1.511(10) ?
C14 C15 . 1.385(10) ?
C14 C16 3_557 1.390(10) ?
C15 C16 . 1.383(10) ?
C15 H15 . 0.9300 ?
C16 C14 3_557 1.390(10) ?
C16 H16 . 0.9300 ?
